data_4306207
loop_
_publ_author_name
'Victor I. Ovcharenko'
'Galina V. Romanenko'
'Ksenia Yu. Maryunina'
'Artem S. Bogomyakov'
'Elena V. Gorelik'

_publ_section_title
;
Thermally Induced Magnetic Anomalies in Solvates of the
Bis(hexafluoroacetylacetonate)copper(II) Complex with Pyrazolyl-Substituted
Nitronyl Nitroxide
;
_journal_name_full 'Inorganic Chemistry'
_journal_page_first 9537
_journal_page_last 9552
_journal_paper_doi 10.1021/ic8011074
_journal_volume 47
_journal_year 2008
_chemical_formula_sum 'C26 H29.5 Cl0.5 Cu F12 N4 O6'
_chemical_formula_weight 803.30
_chemical_name_systematic
; 
 catena-(bis(m2-4,4,5,5-Tetramethyl-2-
 (1-butylpyrazole-4-yl)-4,5-dihydro-1H-
 imidazol-3-oxide-1-oxyl)-tetrakis(1,
 1,1,5,5,5-hexafluoropentan-2,4-
 dionato)-di-copper(ii)) chlorobutane solvate 
;
_space_group_IT_number 2
_symmetry_cell_setting triclinic
_symmetry_space_group_name_Hall '-P 1'
_symmetry_space_group_name_H-M 'P -1'
_atom_sites_solution_hydrogens geom
_atom_sites_solution_primary direct
_atom_sites_solution_secondary difmap
_audit_creation_method SHELXL-97
_cell_angle_alpha 99.104(3)
_cell_angle_beta 112.136(3)
_cell_angle_gamma 96.197(3)
_cell_formula_units_Z 2
_cell_length_a 10.586(2)
_cell_length_b 13.237(3)
_cell_length_c 13.663(3)
_cell_measurement_temperature 240(2)
_cell_volume 1721.5(6)
_computing_structure_refinement 'SHELXL-97 (Sheldrick, 1997)'
_computing_structure_solution 'SHELXS-97 (Sheldrick, 1990)'
_diffrn_ambient_temperature 240(2)
_diffrn_measured_fraction_theta_full 0.991
_diffrn_measured_fraction_theta_max 0.991
_diffrn_radiation_monochromator graphite
_diffrn_radiation_source 'fine-focus sealed tube'
_diffrn_radiation_type MoK\a
_diffrn_radiation_wavelength 0.71073
_diffrn_reflns_av_R_equivalents 0.0427
_diffrn_reflns_av_sigmaI/netI 0.0561
_diffrn_reflns_limit_h_max 13
_diffrn_reflns_limit_h_min -13
_diffrn_reflns_limit_k_max 16
_diffrn_reflns_limit_k_min -16
_diffrn_reflns_limit_l_max 17
_diffrn_reflns_limit_l_min -16
_diffrn_reflns_number 17096
_diffrn_reflns_theta_full 26.42
_diffrn_reflns_theta_max 26.42
_diffrn_reflns_theta_min 2.02
_exptl_absorpt_coefficient_mu 0.782
_exptl_crystal_density_diffrn 1.550
_exptl_crystal_density_method 'not measured'
_exptl_crystal_F_000 814
_refine_diff_density_max 0.471
_refine_diff_density_min -0.525
_refine_diff_density_rms 0.067
_refine_ls_extinction_coef 0.0000(8)
_refine_ls_extinction_expression Fc^*^=kFc[1+0.001xFc^2^\l^3^/sin(2\q)]^-1/4^
_refine_ls_extinction_method SHELXL
_refine_ls_goodness_of_fit_ref 0.828
_refine_ls_hydrogen_treatment constr
_refine_ls_matrix_type full
_refine_ls_number_parameters 620
_refine_ls_number_reflns 7026
_refine_ls_number_restraints 10
_refine_ls_restrained_S_all 0.831
_refine_ls_R_factor_all 0.0806
_refine_ls_R_factor_gt 0.0620
_refine_ls_shift/su_max 0.921
_refine_ls_shift/su_mean 0.009
_refine_ls_structure_factor_coef Fsqd
_refine_ls_weighting_details 'calc w=1/[\s^2^(Fo^2^)+(0.1200P)^2^+3.2738P] where P=(Fo^2^+2Fc^2^)/3'
_refine_ls_weighting_scheme calc
_refine_ls_wR_factor_gt 0.1699
_refine_ls_wR_factor_ref 0.1871
_reflns_number_gt 5601
_reflns_number_total 7026
_reflns_threshold_expression >2sigma(I)
_cod_data_source_file ic8011074_si_001_07.cif
_cod_data_source_block Bu_cl240s
_cod_depositor_comments
;
The following automatic conversions were performed:
'_symmetry_cell_setting' value 'Triclinic' changed to 'triclinic'
according to '/home/saulius/struct/CIF-dictionaries/cif_core.dic'
dictionary named 'cif_core.dic' version 2.4.1 from 2010-06-29.

Automatic conversion script
Id: cif_fix_enum 1527 2010-12-29 10:47:43Z saulius 
;
_cod_original_cell_volume 1721.5(7)
_cod_original_formula_sum 'C26 H29.50 Cl0.50 Cu F12 N4 O6'
_cod_database_code 4306207

loop_
_symmetry_equiv_pos_as_xyz
'x, y, z'
'-x, -y, -z'

loop_
_atom_site_label
_atom_site_type_symbol
_atom_site_fract_x
_atom_site_fract_y
_atom_site_fract_z
_atom_site_U_iso_or_equiv
_atom_site_adp_type
_atom_site_occupancy
_atom_site_symmetry_multiplicity
_atom_site_calc_flag
_atom_site_refinement_flags
_atom_site_disorder_assembly
_atom_site_disorder_group
Cu1 Cu 0.0000 0.0000 0.5000 0.03780(16) Uani 1 2 d S . .
O1 O 0.1145(2) -0.0829(2) 0.4450(2) 0.0452(6) Uani 1 1 d . . .
C1 C 0.2630(5) -0.1258(4) 0.3630(4) 0.0662(12) Uani 1 1 d . . .
F1 F 0.1608(11) -0.1822(10) 0.2758(10) 0.114(4) Uani 0.50 1 d P . .
F2 F 0.3062(13) -0.1957(10) 0.4208(10) 0.122(4) Uani 0.50 1 d P . .
F3 F 0.3601(13) -0.0938(10) 0.3356(13) 0.148(4) Uani 0.50 1 d P . .
F1A F 0.2004(17) -0.1361(14) 0.2618(10) 0.163(7) Uani 0.50 1 d P . .
F2A F 0.2582(16) -0.2109(8) 0.3899(15) 0.145(6) Uani 0.50 1 d P . .
F3A F 0.3898(9) -0.0952(10) 0.3793(13) 0.132(6) Uani 0.50 1 d P . .
C2 C 0.2101(4) -0.0449(3) 0.4223(3) 0.0460(8) Uani 1 1 d . . .
C3 C 0.2705(4) 0.0581(3) 0.4443(4) 0.0560(10) Uani 1 1 d . . .
H3A H 0.3432 0.0756 0.4229 0.067 Uiso 1 1 calc R . .
C4 C 0.2282(4) 0.1359(3) 0.4964(3) 0.0462(9) Uani 1 1 d . . .
C5 C 0.3038(5) 0.2470(4) 0.5199(4) 0.0671(12) Uani 1 1 d . . .
F4 F 0.4130(11) 0.2568(9) 0.4945(12) 0.108(4) Uani 0.50 1 d P . .
F5 F 0.3645(10) 0.2903(7) 0.6347(7) 0.082(2) Uani 0.50 1 d P . .
F6 F 0.2191(16) 0.3023(10) 0.4655(15) 0.149(7) Uani 0.50 1 d P . .
F4A F 0.361(2) 0.2800(13) 0.6059(11) 0.201(8) Uani 0.50 1 d P . .
F5A F 0.2199(15) 0.3099(9) 0.4940(15) 0.117(5) Uani 0.50 1 d P . .
F6A F 0.3823(13) 0.2577(10) 0.4704(10) 0.103(4) Uani 0.50 1 d P . .
O2 O 0.1325(3) 0.1285(2) 0.5291(2) 0.0467(6) Uani 1 1 d . . .
Cu2 Cu -0.5000 -0.5000 0.0000 0.04472(17) Uani 1 2 d S . .
O3 O -0.6582(3) -0.43557(19) -0.0068(2) 0.0446(6) Uani 1 1 d . . .
C6 C -0.8224(5) -0.3640(4) 0.0419(4) 0.0593(11) Uani 1 1 d . . .
F7 F -0.9142(13) -0.3860(11) -0.0594(9) 0.107(4) Uani 0.50 1 d P . .
F8 F -0.7746(13) -0.2629(9) 0.0631(11) 0.096(4) Uani 0.50 1 d P . .
F9 F -0.8945(11) -0.3730(11) 0.1002(12) 0.110(4) Uani 0.50 1 d P . .
F7A F -0.7831(14) -0.2751(8) 0.0301(12) 0.093(3) Uani 0.50 1 d P . .
F8A F -0.8724(13) -0.3542(11) 0.1153(9) 0.105(4) Uani 0.50 1 d P . .
F9A F -0.9217(11) -0.4155(12) -0.0453(13) 0.132(6) Uani 0.50 1 d P . .
C7 C -0.7050(4) -0.4262(3) 0.0653(3) 0.0467(9) Uani 1 1 d . . .
C8 C -0.6617(5) -0.4628(3) 0.1592(4) 0.0600(11) Uani 1 1 d . . .
H8A H -0.7040 -0.4474 0.2078 0.072 Uiso 1 1 calc R . .
C9 C -0.5577(4) -0.5217(3) 0.1847(3) 0.0509(9) Uani 1 1 d . . .
C10 C -0.5211(6) -0.5604(4) 0.2898(4) 0.0731(13) Uani 1 1 d . . .
F10 F -0.5275(14) -0.4909(9) 0.3657(9) 0.090(4) Uani 0.50 1 d P . .
F11 F -0.6220(13) -0.6477(11) 0.2672(13) 0.114(4) Uani 0.50 1 d P . .
F12 F -0.4058(14) -0.5932(11) 0.3232(10) 0.108(3) Uani 0.50 1 d P . .
F10A F -0.5588(16) -0.5123(11) 0.3608(11) 0.119(4) Uani 0.50 1 d P . .
F11A F -0.5674(16) -0.6520(9) 0.2784(11) 0.112(5) Uani 0.50 1 d P . .
F12A F -0.3852(16) -0.5517(13) 0.3362(13) 0.141(6) Uani 0.50 1 d P . .
O4 O -0.4895(3) -0.54892(19) 0.1312(2) 0.0483(6) Uani 1 1 d . . .
O01 O -0.0903(3) 0.0184(2) 0.3238(2) 0.0506(6) Uani 1 1 d . . .
N1 N -0.2175(3) 0.0275(2) 0.2703(3) 0.0445(7) Uani 1 1 d . . .
C01 C -0.2566(4) 0.1310(3) 0.2536(3) 0.0491(9) Uani 1 1 d . . .
C02 C -0.2075(5) 0.1596(4) 0.1679(4) 0.0691(12) Uani 1 1 d . . .
H02A H -0.1070 0.1771 0.1988 0.104 Uiso 1 1 calc R . .
H02B H -0.2461 0.2189 0.1438 0.104 Uiso 1 1 calc R . .
H02C H -0.2384 0.1009 0.1069 0.104 Uiso 1 1 calc R . .
C03 C -0.1859(5) 0.2124(3) 0.3585(4) 0.0623(11) Uani 1 1 d . . .
H03A H -0.0866 0.2254 0.3781 0.093 Uiso 1 1 calc R . .
H03B H -0.2049 0.1875 0.4155 0.093 Uiso 1 1 calc R . .
H03C H -0.2210 0.2765 0.3490 0.093 Uiso 1 1 calc R . .
C04 C -0.4157(4) 0.1017(3) 0.2116(3) 0.0493(9) Uani 1 1 d . . .
C05 C -0.4980(5) 0.1543(4) 0.1235(4) 0.0679(12) Uani 1 1 d . . .
H05A H -0.5964 0.1309 0.1026 0.102 Uiso 1 1 calc R . .
H05B H -0.4754 0.1364 0.0611 0.102 Uiso 1 1 calc R . .
H05C H -0.4749 0.2291 0.1502 0.102 Uiso 1 1 calc R . .
C06 C -0.4696(5) 0.1104(3) 0.3008(4) 0.0606(11) Uani 1 1 d . . .
H06A H -0.5700 0.0910 0.2687 0.091 Uiso 1 1 calc R . .
H06B H -0.4428 0.1815 0.3423 0.091 Uiso 1 1 calc R . .
H06C H -0.4305 0.0642 0.3481 0.091 Uiso 1 1 calc R . .
N2 N -0.4385(3) -0.0128(2) 0.1654(3) 0.0471(7) Uani 1 1 d . . .
O02 O -0.5566(3) -0.0666(2) 0.1048(2) 0.0591(7) Uani 1 1 d . . .
C07 C -0.3202(4) -0.0513(3) 0.2091(3) 0.0415(8) Uani 1 1 d . . .
C08 C -0.3089(3) -0.1587(3) 0.1889(3) 0.0401(7) Uani 1 1 d . . .
C09 C -0.4117(4) -0.2440(3) 0.1210(3) 0.0441(8) Uani 1 1 d . . .
H09A H -0.5045 -0.2401 0.0807 0.053 Uiso 1 1 calc R . .
N3 N -0.3603(3) -0.3309(2) 0.1213(3) 0.0462(7) Uani 1 1 d . . .
H3B H -0.4046 -0.3933 0.0853 0.055 Uiso 1 1 calc R . .
N4 N -0.2250(3) -0.3026(2) 0.1892(3) 0.0485(8) Uani 1 1 d . . .
C041 C -0.1340(5) -0.3790(4) 0.2110(4) 0.0643(12) Uani 1 1 d . . .
H04A H -0.1844 -0.4460 0.1619 0.077 Uiso 1 1 calc R . .
H04B H -0.0542 -0.3572 0.1945 0.077 Uiso 1 1 calc R . .
C042 C -0.0850(10) -0.3934(7) 0.3180(6) 0.147(3) Uani 1 1 d D . .
H04C H -0.1626 -0.3996 0.3405 0.176 Uiso 1 1 calc R . .
H04D H -0.0168 -0.3319 0.3657 0.176 Uiso 1 1 calc R . .
C043 C -0.0151(13) -0.4941(11) 0.3324(9) 0.176(5) Uani 1 1 d D . .
H04E H -0.0596 -0.5639 0.3155 0.211 Uiso 1 1 calc R . .
C044 C 0.1102(15) -0.4598(9) 0.3705(16) 0.255(9) Uani 1 1 d D . .
H04F H 0.1607 -0.5168 0.3812 0.382 Uiso 1 1 calc R . .
H04G H 0.1363 -0.4120 0.4394 0.382 Uiso 1 1 calc R . .
H04H H 0.1323 -0.4234 0.3211 0.382 Uiso 1 1 calc R . .
C010 C -0.1904(4) -0.2014(3) 0.2303(3) 0.0472(9) Uani 1 1 d . . .
H01A H -0.1018 -0.1649 0.2788 0.057 Uiso 1 1 calc R . .
Cl1A Cl -1.1334(15) -0.169(2) -0.133(2) 0.304(13) Uani 0.25 1 d PD . .
C1A C -1.059(5) -0.109(3) 0.000(2) 0.26(4) Uani 0.25 1 d PD . .
C2A C -1.0000 0.0000 0.0000 0.27(5) Uani 0.50 2 d SPD . .
C3A C -1.052(6) 0.025(6) -0.100(4) 0.38(6) Uani 0.25 1 d PD . .
C4A C -0.935(5) 0.118(4) -0.047(3) 0.15(2) Uani 0.25 1 d PD . .
Cl1B Cl -1.1385(12) -0.2132(14) -0.0128(11) 0.177(6) Uani 0.25 1 d PD . .
C1B C -1.080(5) -0.113(2) -0.059(3) 0.38(8) Uani 0.25 1 d PD . .
C2B C -1.0000 0.0000 0.0000 0.29(7) Uani 0.50 2 d SPD . .
C3B C -0.902(4) 0.064(4) -0.027(4) 0.18(3) Uani 0.25 1 d PD . .
C4B C -0.940(9) 0.151(6) 0.035(5) 0.41(3) Uani 0.25 1 d PD . .

loop_
_atom_site_aniso_label
_atom_site_aniso_U_11
_atom_site_aniso_U_22
_atom_site_aniso_U_33
_atom_site_aniso_U_23
_atom_site_aniso_U_13
_atom_site_aniso_U_12
Cu1 0.0308(3) 0.0339(3) 0.0442(3) 0.0017(2) 0.0146(2) -0.0004(2)
O1 0.0416(12) 0.0440(14) 0.0477(14) 0.0108(11) 0.0160(11) 0.0038(11)
C1 0.064(3) 0.060(3) 0.077(3) 0.003(2) 0.038(2) 0.008(2)
F1 0.089(5) 0.122(8) 0.106(7) -0.050(6) 0.046(5) -0.001(5)
F2 0.176(8) 0.128(9) 0.103(6) 0.045(5) 0.070(6) 0.111(7)
F3 0.217(8) 0.066(6) 0.249(10) 0.000(6) 0.211(7) -0.007(6)
F1A 0.203(15) 0.206(17) 0.073(6) -0.009(8) 0.043(8) 0.115(12)
F2A 0.204(11) 0.043(4) 0.280(18) 0.051(7) 0.186(12) 0.039(6)
F3A 0.082(4) 0.091(7) 0.237(14) -0.022(8) 0.100(7) 0.019(4)
C2 0.0416(18) 0.046(2) 0.051(2) 0.0133(16) 0.0182(16) 0.0073(15)
C3 0.053(2) 0.050(2) 0.072(3) 0.0093(19) 0.035(2) 0.0048(18)
C4 0.0410(18) 0.046(2) 0.0454(19) 0.0085(16) 0.0145(15) -0.0031(15)
C5 0.066(3) 0.055(3) 0.081(3) 0.006(2) 0.038(3) -0.004(2)
F4 0.068(4) 0.051(5) 0.202(11) -0.005(5) 0.072(5) -0.013(3)
F5 0.110(5) 0.062(4) 0.044(4) -0.020(3) 0.025(3) -0.041(4)
F6 0.114(9) 0.095(7) 0.214(12) 0.107(8) 0.015(8) 0.001(7)
F4A 0.326(16) 0.133(9) 0.076(7) -0.067(6) 0.095(8) -0.155(10)
F5A 0.111(8) 0.052(5) 0.224(14) 0.031(7) 0.103(9) 0.020(5)
F6A 0.139(8) 0.076(6) 0.127(6) 0.004(5) 0.110(6) -0.028(6)
O2 0.0448(13) 0.0437(14) 0.0484(14) 0.0034(11) 0.0201(11) -0.0004(11)
Cu2 0.0554(3) 0.0416(3) 0.0511(4) 0.0130(3) 0.0330(3) 0.0178(3)
O3 0.0505(13) 0.0396(13) 0.0494(14) 0.0053(11) 0.0267(11) 0.0127(11)
C6 0.060(2) 0.054(3) 0.075(3) 0.007(2) 0.040(2) 0.017(2)
F7 0.112(6) 0.141(9) 0.065(5) 0.006(5) 0.021(4) 0.086(6)
F8 0.082(5) 0.054(5) 0.155(9) 0.001(5) 0.057(6) 0.023(4)
F9 0.100(5) 0.125(8) 0.185(9) 0.083(6) 0.116(5) 0.055(5)
F7A 0.109(6) 0.059(5) 0.173(9) 0.071(6) 0.098(6) 0.052(5)
F8A 0.146(9) 0.141(9) 0.088(5) 0.043(5) 0.084(5) 0.104(7)
F9A 0.051(4) 0.110(8) 0.171(13) -0.038(8) -0.003(6) 0.034(5)
C7 0.057(2) 0.0284(17) 0.062(2) 0.0060(15) 0.0337(18) 0.0059(15)
C8 0.079(3) 0.054(2) 0.073(3) 0.016(2) 0.055(2) 0.022(2)
C9 0.072(2) 0.0363(19) 0.056(2) 0.0081(16) 0.039(2) 0.0100(17)
C10 0.108(4) 0.062(3) 0.078(3) 0.029(2) 0.058(3) 0.034(3)
F10 0.165(8) 0.052(4) 0.054(4) 0.005(3) 0.052(5) 0.008(5)
F11 0.117(7) 0.115(8) 0.134(7) 0.074(6) 0.062(5) 0.003(5)
F12 0.156(8) 0.146(7) 0.094(5) 0.084(5) 0.086(5) 0.102(6)
F10A 0.216(10) 0.123(9) 0.106(7) 0.070(6) 0.124(7) 0.108(8)
F11A 0.211(15) 0.051(5) 0.095(6) 0.029(4) 0.081(8) 0.020(7)
F12A 0.117(8) 0.221(17) 0.114(8) 0.101(9) 0.042(6) 0.073(9)
O4 0.0615(15) 0.0375(13) 0.0550(15) 0.0120(11) 0.0311(13) 0.0138(11)
O01 0.0416(13) 0.0464(15) 0.0577(16) 0.0044(12) 0.0168(12) 0.0049(11)
N1 0.0436(15) 0.0370(16) 0.0511(17) 0.0071(13) 0.0186(14) 0.0046(12)
C01 0.064(2) 0.0340(18) 0.049(2) 0.0085(15) 0.0222(18) 0.0083(16)
C02 0.083(3) 0.062(3) 0.072(3) 0.022(2) 0.042(2) 0.001(2)
C03 0.081(3) 0.034(2) 0.062(3) 0.0010(18) 0.022(2) 0.0072(19)
C04 0.060(2) 0.041(2) 0.052(2) 0.0140(16) 0.0238(18) 0.0170(17)
C05 0.089(3) 0.055(3) 0.066(3) 0.024(2) 0.029(2) 0.031(2)
C06 0.079(3) 0.053(2) 0.064(3) 0.017(2) 0.039(2) 0.023(2)
N2 0.0494(17) 0.0401(17) 0.0509(18) 0.0080(13) 0.0191(14) 0.0103(13)
O02 0.0447(14) 0.0525(17) 0.0663(18) 0.0075(14) 0.0091(13) 0.0100(12)
C07 0.0401(17) 0.0381(18) 0.0445(19) 0.0062(14) 0.0167(15) 0.0050(14)
C08 0.0411(17) 0.0337(17) 0.0460(19) 0.0068(14) 0.0183(15) 0.0090(14)
C09 0.0450(18) 0.0332(17) 0.052(2) 0.0094(15) 0.0180(16) 0.0047(14)
N3 0.0508(17) 0.0320(15) 0.0484(17) 0.0037(13) 0.0145(14) 0.0046(13)
N4 0.0554(18) 0.0391(16) 0.0458(17) 0.0013(13) 0.0160(14) 0.0157(14)
C041 0.069(3) 0.051(2) 0.066(3) -0.001(2) 0.021(2) 0.027(2)
C042 0.209(8) 0.168(7) 0.099(5) 0.061(5) 0.056(5) 0.146(6)
C043 0.185(10) 0.217(12) 0.142(8) 0.071(8) 0.049(7) 0.120(9)
C044 0.232(13) 0.120(9) 0.51(3) 0.088(12) 0.240(17) 0.053(9)
C010 0.0468(19) 0.042(2) 0.046(2) -0.0017(15) 0.0149(16) 0.0086(15)
Cl1A 0.143(10) 0.36(3) 0.40(3) -0.04(2) 0.150(15) 0.050(14)
C1A 0.16(3) 0.48(11) 0.11(3) -0.14(5) 0.09(3) 0.01(6)
C2A 0.30(8) 0.27(10) 0.27(8) 0.00(7) 0.19(7) 0.04(7)
C3A 0.34(7) 0.70(17) 0.13(5) 0.11(7) 0.05(5) 0.40(10)
C4A 0.17(4) 0.24(5) 0.055(19) 0.01(2) 0.04(2) 0.13(4)
Cl1B 0.144(8) 0.314(18) 0.118(8) 0.074(10) 0.067(7) 0.132(10)
C1B 0.27(5) 0.9(2) 0.036(17) 0.02(5) 0.05(3) 0.40(9)
C2B 0.31(11) 0.26(10) 0.39(16) 0.16(9) 0.17(11) 0.20(9)
C3B 0.11(2) 0.28(8) 0.14(4) -0.05(5) 0.08(3) 0.07(4)
C4B 0.62(6) 0.74(8) 0.29(4) 0.41(4) 0.40(4) 0.64(6)

loop_
_atom_type_symbol
_atom_type_description
_atom_type_scat_dispersion_real
_atom_type_scat_dispersion_imag
_atom_type_scat_source
C C 0.0033 0.0016 'International Tables Vol C Tables 4.2.6.8 and 6.1.1.4'
H H 0.0000 0.0000 'International Tables Vol C Tables 4.2.6.8 and 6.1.1.4'
N N 0.0061 0.0033 'International Tables Vol C Tables 4.2.6.8 and 6.1.1.4'
O O 0.0106 0.0060 'International Tables Vol C Tables 4.2.6.8 and 6.1.1.4'
F F 0.0171 0.0103 'International Tables Vol C Tables 4.2.6.8 and 6.1.1.4'
Cl Cl 0.1484 0.1585 'International Tables Vol C Tables 4.2.6.8 and 6.1.1.4'
Cu Cu 0.3201 1.2651 'International Tables Vol C Tables 4.2.6.8 and 6.1.1.4'

loop_
_geom_angle_atom_site_label_1
_geom_angle_atom_site_label_2
_geom_angle_atom_site_label_3
_geom_angle
_geom_angle_site_symmetry_1
_geom_angle_site_symmetry_3
_geom_angle_publ_flag
O2 Cu1 O2 180.0 . 2_556 ?
O2 Cu1 O1 89.49(10) . 2_556 ?
O2 Cu1 O1 90.51(11) 2_556 2_556 ?
O2 Cu1 O1 90.51(10) . . ?
O2 Cu1 O1 89.49(11) 2_556 . ?
O1 Cu1 O1 180.0 2_556 . ?
O2 Cu1 O01 93.82(10) . 2_556 ?
O2 Cu1 O01 86.18(10) 2_556 2_556 ?
O1 Cu1 O01 81.46(10) 2_556 2_556 ?
O1 Cu1 O01 98.54(10) . 2_556 ?
O2 Cu1 O01 86.18(10) . . ?
O2 Cu1 O01 93.82(10) 2_556 . ?
O1 Cu1 O01 98.54(10) 2_556 . ?
O1 Cu1 O01 81.46(10) . . ?
O01 Cu1 O01 180.0 2_556 . ?
C2 O1 Cu1 124.3(3) . . ?
F2A C1 F1A 111.5(12) . . ?
F2A C1 F3 119.5(10) . . ?
F1A C1 F3 77.4(10) . . ?
F2A C1 F3A 106.1(10) . . ?
F1A C1 F3A 102.7(12) . . ?
F3 C1 F3A 25.5(12) . . ?
F2A C1 F1 80.0(10) . . ?
F1A C1 F1 35.8(10) . . ?
F3 C1 F1 107.7(9) . . ?
F3A C1 F1 129.5(9) . . ?
F2A C1 F2 23.0(10) . . ?
F1A C1 F2 130.2(10) . . ?
F3 C1 F2 106.8(10) . . ?
F3A C1 F2 87.5(10) . . ?
F1 C1 F2 102.3(9) . . ?
F2A C1 C2 114.0(8) . . ?
F1A C1 C2 110.3(8) . . ?
F3 C1 C2 117.8(7) . . ?
F3A C1 C2 111.7(7) . . ?
F1 C1 C2 110.6(7) . . ?
F2 C1 C2 110.5(7) . . ?
F1A F1 C1 68.8(14) . . ?
F1A F1 F2A 111.7(17) . . ?
C1 F1 F2A 48.1(6) . . ?
F2A F2 C1 70(2) . . ?
F3A F3 C1 78(2) . . ?
F3A F3 F1A 128(2) . . ?
C1 F3 F1A 51.0(7) . . ?
F1 F1A C1 75.4(16) . . ?
F1 F1A F3 119(2) . . ?
C1 F1A F3 51.6(7) . . ?
F2 F2A C1 87(2) . . ?
F2 F2A F1 137(3) . . ?
C1 F2A F1 51.9(8) . . ?
F3 F3A C1 76.4(18) . . ?
O1 C2 C3 128.2(4) . . ?
O1 C2 C1 113.4(4) . . ?
C3 C2 C1 118.4(4) . . ?
C4 C3 C2 122.1(4) . . ?
O2 C4 C3 128.3(4) . . ?
O2 C4 C5 113.4(4) . . ?
C3 C4 C5 118.3(4) . . ?
F4A C5 F6A 110.3(12) . . ?
F4A C5 F5A 100.6(14) . . ?
F6A C5 F5A 106.6(11) . . ?
F4A C5 F6 115.7(15) . . ?
F6A C5 F6 93.2(11) . . ?
F5A C5 F6 17.0(15) . . ?
F4A C5 F4 96.1(13) . . ?
F6A C5 F4 16.1(11) . . ?
F5A C5 F4 118.1(10) . . ?
F6 C5 F4 106.8(11) . . ?
F4A C5 F5 6.3(14) . . ?
F6A C5 F5 116.3(8) . . ?
F5A C5 F5 96.7(10) . . ?
F6 C5 F5 112.5(10) . . ?
F4 C5 F5 102.3(8) . . ?
F4A C5 C4 113.0(10) . . ?
F6A C5 C4 113.5(7) . . ?
F5A C5 C4 111.9(7) . . ?
F6 C5 C4 109.7(7) . . ?
F4 C5 C4 115.0(7) . . ?
F5 C5 C4 110.4(6) . . ?
C4 O2 Cu1 124.9(2) . . ?
O3 Cu2 O3 180.0 . 2_445 ?
O3 Cu2 O4 92.22(11) . . ?
O3 Cu2 O4 87.78(11) 2_445 . ?
O3 Cu2 O4 87.78(11) . 2_445 ?
O3 Cu2 O4 92.22(11) 2_445 2_445 ?
O4 Cu2 O4 179.998(1) . 2_445 ?
O3 Cu2 N3 84.59(10) . . ?
O3 Cu2 N3 95.41(10) 2_445 . ?
O4 Cu2 N3 87.32(11) . . ?
O4 Cu2 N3 92.68(11) 2_445 . ?
C7 O3 Cu2 124.7(3) . . ?
F7A C6 F9A 110.2(11) . . ?
F7A C6 F8A 109.4(10) . . ?
F9A C6 F8A 106.1(10) . . ?
F7A C6 F9 119.4(10) . . ?
F9A C6 F9 93.4(10) . . ?
F8A C6 F9 13.6(10) . . ?
F7A C6 F8 18.8(12) . . ?
F9A C6 F8 125.2(11) . . ?
F8A C6 F8 92.8(10) . . ?
F9 C6 F8 104.4(10) . . ?
F7A C6 F7 89.3(10) . . ?
F9A C6 F7 21.0(13) . . ?
F8A C6 F7 116.0(9) . . ?
F9 C6 F7 105.4(9) . . ?
F8 C6 F7 105.0(10) . . ?
F7A C6 C7 110.7(7) . . ?
F9A C6 C7 106.8(7) . . ?
F8A C6 C7 113.5(7) . . ?
F9 C6 C7 114.3(7) . . ?
F8 C6 C7 111.6(7) . . ?
F7 C6 C7 115.2(7) . . ?
O3 C7 C8 128.1(4) . . ?
O3 C7 C6 112.8(4) . . ?
C8 C7 C6 119.1(4) . . ?
C7 C8 C9 122.3(4) . . ?
O4 C9 C8 127.9(4) . . ?
O4 C9 C10 114.6(4) . . ?
C8 C9 C10 117.5(4) . . ?
F11A C10 F12 81.7(10) . . ?
F11A C10 F10A 104.3(10) . . ?
F12 C10 F10A 118.2(10) . . ?
F11A C10 F10 120.1(10) . . ?
F12 C10 F10 110.9(9) . . ?
F10A C10 F10 17.3(11) . . ?
F11A C10 F12A 105.2(11) . . ?
F12 C10 F12A 24.0(11) . . ?
F10A C10 F12A 106.9(11) . . ?
F10 C10 F12A 94.5(11) . . ?
F11A C10 F11 23.1(11) . . ?
F12 C10 F11 104.7(9) . . ?
F10A C10 F11 91.1(10) . . ?
F10 C10 F11 108.3(10) . . ?
F12A C10 F11 127.9(10) . . ?
F11A C10 C9 114.8(8) . . ?
F12 C10 C9 115.5(7) . . ?
F10A C10 C9 116.4(7) . . ?
F10 C10 C9 111.0(7) . . ?
F12A C10 C9 108.4(8) . . ?
F11 C10 C9 105.9(8) . . ?
F11A F11 C10 60(2) . . ?
F12A F12 C10 82(3) . . ?
F12A F12 F11A 128(3) . . ?
C10 F12 F11A 47.5(7) . . ?
F11 F11A C10 96(3) . . ?
F11 F11A F12 147(3) . . ?
C10 F11A F12 50.8(7) . . ?
F12 F12A C10 74(3) . . ?
C9 O4 Cu2 124.0(3) . . ?
N1 O01 Cu1 125.1(2) . . ?
O01 N1 C07 124.7(3) . . ?
O01 N1 C01 121.9(3) . . ?
C07 N1 C01 112.3(3) . . ?
N1 C01 C03 110.4(3) . . ?
N1 C01 C02 106.2(3) . . ?
C03 C01 C02 110.4(4) . . ?
N1 C01 C04 100.1(3) . . ?
C03 C01 C04 115.7(4) . . ?
C02 C01 C04 113.2(3) . . ?
N2 C04 C05 109.1(3) . . ?
N2 C04 C06 105.7(3) . . ?
C05 C04 C06 110.5(4) . . ?
N2 C04 C01 101.0(3) . . ?
C05 C04 C01 115.7(4) . . ?
C06 C04 C01 113.9(3) . . ?
O02 N2 C07 125.4(3) . . ?
O02 N2 C04 123.2(3) . . ?
C07 N2 C04 110.9(3) . . ?
N1 C07 N2 108.6(3) . . ?
N1 C07 C08 126.2(3) . . ?
N2 C07 C08 125.2(3) . . ?
C010 C08 C09 104.2(3) . . ?
C010 C08 C07 127.2(3) . . ?
C09 C08 C07 128.6(3) . . ?
N3 C09 C08 110.8(3) . . ?
C09 N3 N4 105.7(3) . . ?
C09 N3 Cu2 122.1(2) . . ?
N4 N3 Cu2 131.9(2) . . ?
C010 N4 N3 111.8(3) . . ?
C010 N4 C041 126.7(3) . . ?
N3 N4 C041 121.4(3) . . ?
C042 C041 N4 114.7(4) . . ?
C041 C042 C043 113.2(6) . . ?
C044 C043 C042 104.3(13) . . ?
N4 C010 C08 107.5(3) . . ?
C1B Cl1A C4B 32(4) . 2_355 ?
C1B Cl1A C1A 16(2) . . ?
C4B Cl1A C1A 19(3) 2_355 . ?
C1B Cl1A Cl1B 65.3(18) . . ?
C4B Cl1A Cl1B 42(4) 2_355 . ?
C1A Cl1A Cl1B 49.2(17) . . ?
C1B Cl1A C4A 28(2) . 2_355 ?
C4B Cl1A C4A 19(3) 2_355 2_355 ?
C1A Cl1A C4A 13(2) . 2_355 ?
Cl1B Cl1A C4A 36.9(17) . 2_355 ?
C4B C1A C4A 116(10) 2_355 2_355 ?
C4B C1A C1B 56(5) 2_355 . ?
C4A C1A C1B 157(8) 2_355 . ?
C4B C1A C3B 153(10) 2_355 2_355 ?
C4A C1A C3B 66(5) 2_355 2_355 ?
C1B C1A C3B 111(8) . 2_355 ?
C4B C1A Cl1B 57(8) 2_355 . ?
C4A C1A Cl1B 66(6) 2_355 . ?
C1B C1A Cl1B 94(3) . . ?
C3B C1A Cl1B 106(5) 2_355 . ?
C4B C1A C2B 124(8) 2_355 . ?
C4A C1A C2B 118(6) 2_355 . ?
C1B C1A C2B 80(4) . . ?
C3B C1A C2B 70(4) 2_355 . ?
Cl1B C1A C2B 171(4) . . ?
C4B C1A C2A 124(8) 2_355 . ?
C4A C1A C2A 118(6) 2_355 . ?
C1B C1A C2A 80(4) . . ?
C3B C1A C2A 70(4) 2_355 . ?
Cl1B C1A C2A 171(4) . . ?
C2B C1A C2A 0.0 . . ?
C4B C1A C3A 139(9) 2_355 2_355 ?
C4A C1A C3A 71(5) 2_355 2_355 ?
C1B C1A C3A 131(5) . 2_355 ?
C3B C1A C3A 68(4) 2_355 2_355 ?
Cl1B C1A C3A 134(3) . 2_355 ?
C2B C1A C3A 53(2) . 2_355 ?
C2A C1A C3A 53(2) . 2_355 ?
C4B C1A Cl1A 38(5) 2_355 . ?
C4A C1A Cl1A 136(7) 2_355 . ?
C1B C1A Cl1A 24(3) . . ?
C3B C1A Cl1A 121(6) 2_355 . ?
Cl1B C1A Cl1A 70.9(17) . . ?
C2B C1A Cl1A 104(2) . . ?
C2A C1A Cl1A 104(2) . . ?
C3A C1A Cl1A 153(4) 2_355 . ?
C3A C2A C3A 179.996(7) . 2_355 ?
C3A C2A C3B 64(4) . . ?
C3A C2A C3B 116(4) 2_355 . ?
C3A C2A C3B 116(4) . 2_355 ?
C3A C2A C3B 64(4) 2_355 2_355 ?
C3B C2A C3B 179.998(5) . 2_355 ?
C3A C2A C1A 67(3) . 2_355 ?
C3A C2A C1A 113(3) 2_355 2_355 ?
C3B C2A C1A 34(2) . 2_355 ?
C3B C2A C1A 146(2) 2_355 2_355 ?
C3A C2A C1A 113(3) . . ?
C3A C2A C1A 67(3) 2_355 . ?
C3B C2A C1A 146(2) . . ?
C3B C2A C1A 34(2) 2_355 . ?
C1A C2A C1A 179.998(4) 2_355 . ?
C3A C2A C1B 94(3) . 2_355 ?
C3A C2A C1B 86(3) 2_355 2_355 ?
C3B C2A C1B 53(2) . 2_355 ?
C3B C2A C1B 127(2) 2_355 2_355 ?
C1A C2A C1B 27.7(14) 2_355 2_355 ?
C1A C2A C1B 152.3(14) . 2_355 ?
C3A C2A C1B 86(3) . . ?
C3A C2A C1B 94(3) 2_355 . ?
C3B C2A C1B 127(2) . . ?
C3B C2A C1B 53(2) 2_355 . ?
C1A C2A C1B 152.3(14) 2_355 . ?
C1A C2A C1B 27.7(14) . . ?
C1B C2A C1B 179.999(3) 2_355 . ?
C3A C2A C4B 77(3) . . ?
C3A C2A C4B 103(3) 2_355 . ?
C3B C2A C4B 50(2) . . ?
C3B C2A C4B 130(2) 2_355 . ?
C1A C2A C4B 16.4(17) 2_355 . ?
C1A C2A C4B 163.6(17) . . ?
C1B C2A C4B 17(2) 2_355 . ?
C1B C2A C4B 163(2) . . ?
C3A C2A C4B 103(3) . 2_355 ?
C3A C2A C4B 77(3) 2_355 2_355 ?
C3B C2A C4B 130(2) . 2_355 ?
C3B C2A C4B 50(2) 2_355 2_355 ?
C1A C2A C4B 163.6(17) 2_355 2_355 ?
C1A C2A C4B 16.4(17) . 2_355 ?
C1B C2A C4B 163(2) 2_355 2_355 ?
C1B C2A C4B 17(2) . 2_355 ?
C4B C2A C4B 179.998(2) . 2_355 ?
C3A C2A C4A 51(2) . . ?
C3A C2A C4A 129(2) 2_355 . ?
C3B C2A C4A 25(2) . . ?
C3B C2A C4A 155(2) 2_355 . ?
C1A C2A C4A 18.8(14) 2_355 . ?
C1A C2A C4A 161.2(14) . . ?
C1B C2A C4A 46.1(17) 2_355 . ?
C1B C2A C4A 133.9(17) . . ?
C4B C2A C4A 34.6(18) . . ?
C4B C2A C4A 145.4(18) 2_355 . ?
C3A C2A C4A 129(2) . 2_355 ?
C3A C2A C4A 51(2) 2_355 2_355 ?
C3B C2A C4A 155(2) . 2_355 ?
C3B C2A C4A 25(2) 2_355 2_355 ?
C1A C2A C4A 161.2(14) 2_355 2_355 ?
C1A C2A C4A 18.8(14) . 2_355 ?
C1B C2A C4A 133.9(17) 2_355 2_355 ?
C1B C2A C4A 46.1(17) . 2_355 ?
C4B C2A C4A 145.4(18) . 2_355 ?
C4B C2A C4A 34.6(18) 2_355 2_355 ?
C4A C2A C4A 179.998(4) . 2_355 ?
C2B C3A C2A 0.0 . . ?
C2B C3A C3B 61(3) . . ?
C2A C3A C3B 61(3) . . ?
C2B C3A C1A 61(3) . 2_355 ?
C2A C3A C1A 61(3) . 2_355 ?
C3B C3A C1A 33(2) . 2_355 ?
C2B C3A C4A 84(3) . . ?
C2A C3A C4A 84(3) . . ?
C3B C3A C4A 34(3) . . ?
C1A C3A C4A 26(3) 2_355 . ?
C1A C4A C3B 67(7) 2_355 . ?
C1A C4A C4B 31(6) 2_355 . ?
C3B C4A C4B 94(6) . . ?
C1A C4A Cl1B 86(5) 2_355 2_355 ?
C3B C4A Cl1B 117(6) . 2_355 ?
C4B C4A Cl1B 59(5) . 2_355 ?
C1A C4A C1B 12(4) 2_355 2_355 ?
C3B C4A C1B 67(5) . 2_355 ?
C4B C4A C1B 27(3) . 2_355 ?
Cl1B C4A C1B 76(2) 2_355 2_355 ?
C1A C4A C3A 83(6) 2_355 . ?
C3B C4A C3A 72(5) . . ?
C4B C4A C3A 105(7) . . ?
Cl1B C4A C3A 161(5) 2_355 . ?
C1B C4A C3A 94(4) 2_355 . ?
C1A C4A C2B 44(5) 2_355 . ?
C3B C4A C2B 45(4) . . ?
C4B C4A C2B 74(5) . . ?
Cl1B C4A C2B 129(3) 2_355 . ?
C1B C4A C2B 53(2) 2_355 . ?
C3A C4A C2B 45(2) . . ?
C1A C4A C2A 44(5) 2_355 . ?
C3B C4A C2A 45(4) . . ?
C4B C4A C2A 74(5) . . ?
Cl1B C4A C2A 129(3) 2_355 . ?
C1B C4A C2A 53(2) 2_355 . ?
C3A C4A C2A 45(2) . . ?
C2B C4A C2A 0.0 . . ?
C1A C4A Cl1A 32(4) 2_355 2_355 ?
C3B C4A Cl1A 80(5) . 2_355 ?
C4B C4A Cl1A 21(4) . 2_355 ?
Cl1B C4A Cl1A 55.2(16) 2_355 2_355 ?
C1B C4A Cl1A 20.9(16) 2_355 2_355 ?
C3A C4A Cl1A 114(4) . 2_355 ?
C2B C4A Cl1A 73.7(17) . 2_355 ?
C2A C4A Cl1A 73.7(17) . 2_355 ?
C4B Cl1B C4A 53(4) 2_355 2_355 ?
C4B Cl1B C1A 26(3) 2_355 . ?
C4A Cl1B C1A 28(2) 2_355 . ?
C4B Cl1B C1B 19(3) 2_355 . ?
C4A Cl1B C1B 54(2) 2_355 . ?
C1A Cl1B C1B 25.5(15) . . ?
C4B Cl1B Cl1A 42(3) 2_355 . ?
C4A Cl1B Cl1A 88(2) 2_355 . ?
C1A Cl1B Cl1A 59.9(12) . . ?
C1B Cl1B Cl1A 34.4(12) . . ?
C4B Cl1B C3B 52(2) 2_355 2_355 ?
C4A Cl1B C3B 24(2) 2_355 2_355 ?
C1A Cl1B C3B 26.2(19) . 2_355 ?
C1B Cl1B C3B 42.9(19) . 2_355 ?
Cl1A Cl1B C3B 74.1(18) . 2_355 ?
C4B C1B C1A 57(7) 2_355 . ?
C4B C1B Cl1A 89(8) 2_355 . ?
C1A C1B Cl1A 140(5) . . ?
C4B C1B C3B 91(6) 2_355 2_355 ?
C1A C1B C3B 38(5) . 2_355 ?
Cl1A C1B C3B 142(4) . 2_355 ?
C4B C1B C4A 54(6) 2_355 2_355 ?
C1A C1B C4A 11(4) . 2_355 ?
Cl1A C1B C4A 131(4) . 2_355 ?
C3B C1B C4A 37(3) 2_355 2_355 ?
C4B C1B C2A 118(9) 2_355 . ?
C1A C1B C2A 72(4) . . ?
Cl1A C1B C2A 148(3) . . ?
C3B C1B C2A 60(2) 2_355 . ?
C4A C1B C2A 81(3) 2_355 . ?
C4B C1B C2B 118(9) 2_355 . ?
C1A C1B C2B 72(4) . . ?
Cl1A C1B C2B 148(3) . . ?
C3B C1B C2B 60(2) 2_355 . ?
C4A C1B C2B 81(3) 2_355 . ?
C2A C1B C2B 0.0 . . ?
C4B C1B Cl1B 38(8) 2_355 . ?
C1A C1B Cl1B 60(4) . . ?
Cl1A C1B Cl1B 80(2) . . ?
C3B C1B Cl1B 77(3) 2_355 . ?
C4A C1B Cl1B 50(3) 2_355 . ?
C2A C1B Cl1B 132(2) . . ?
C2B C1B Cl1B 132(2) . . ?
C3A C2B C3A 179.996(7) . 2_355 ?
C3A C2B C3B 64(4) . . ?
C3A C2B C3B 116(4) 2_355 . ?
C3A C2B C3B 116(4) . 2_355 ?
C3A C2B C3B 64(4) 2_355 2_355 ?
C3B C2B C3B 179.998(5) . 2_355 ?
C3A C2B C1A 67(3) . 2_355 ?
C3A C2B C1A 113(3) 2_355 2_355 ?
C3B C2B C1A 34(2) . 2_355 ?
C3B C2B C1A 146(2) 2_355 2_355 ?
C3A C2B C1A 113(3) . . ?
C3A C2B C1A 67(3) 2_355 . ?
C3B C2B C1A 146(2) . . ?
C3B C2B C1A 34(2) 2_355 . ?
C1A C2B C1A 179.998(4) 2_355 . ?
C3A C2B C1B 94(3) . 2_355 ?
C3A C2B C1B 86(3) 2_355 2_355 ?
C3B C2B C1B 53(2) . 2_355 ?
C3B C2B C1B 127(2) 2_355 2_355 ?
C1A C2B C1B 27.7(14) 2_355 2_355 ?
C1A C2B C1B 152.3(14) . 2_355 ?
C3A C2B C1B 86(3) . . ?
C3A C2B C1B 94(3) 2_355 . ?
C3B C2B C1B 127(2) . . ?
C3B C2B C1B 53(2) 2_355 . ?
C1A C2B C1B 152.3(14) 2_355 . ?
C1A C2B C1B 27.7(14) . . ?
C1B C2B C1B 179.999(3) 2_355 . ?
C3A C2B C4B 77(3) . . ?
C3A C2B C4B 103(3) 2_355 . ?
C3B C2B C4B 50(2) . . ?
C3B C2B C4B 130(2) 2_355 . ?
C1A C2B C4B 16.4(17) 2_355 . ?
C1A C2B C4B 163.6(17) . . ?
C1B C2B C4B 17(2) 2_355 . ?
C1B C2B C4B 163(2) . . ?
C3A C2B C4B 103(3) . 2_355 ?
C3A C2B C4B 77(3) 2_355 2_355 ?
C3B C2B C4B 130(2) . 2_355 ?
C3B C2B C4B 50(2) 2_355 2_355 ?
C1A C2B C4B 163.6(17) 2_355 2_355 ?
C1A C2B C4B 16.4(17) . 2_355 ?
C1B C2B C4B 163(2) 2_355 2_355 ?
C1B C2B C4B 17(2) . 2_355 ?
C4B C2B C4B 179.998(2) . 2_355 ?
C3A C2B C4A 51(2) . . ?
C3A C2B C4A 129(2) 2_355 . ?
C3B C2B C4A 25(2) . . ?
C3B C2B C4A 155(2) 2_355 . ?
C1A C2B C4A 18.8(14) 2_355 . ?
C1A C2B C4A 161.2(14) . . ?
C1B C2B C4A 46.1(17) 2_355 . ?
C1B C2B C4A 133.9(17) . . ?
C4B C2B C4A 34.6(18) . . ?
C4B C2B C4A 145.4(18) 2_355 . ?
C3A C2B C4A 129(2) . 2_355 ?
C3A C2B C4A 51(2) 2_355 2_355 ?
C3B C2B C4A 155(2) . 2_355 ?
C3B C2B C4A 25(2) 2_355 2_355 ?
C1A C2B C4A 161.2(14) 2_355 2_355 ?
C1A C2B C4A 18.8(14) . 2_355 ?
C1B C2B C4A 133.9(17) 2_355 2_355 ?
C1B C2B C4A 46.1(17) . 2_355 ?
C4B C2B C4A 145.4(18) . 2_355 ?
C4B C2B C4A 34.6(18) 2_355 2_355 ?
C4A C2B C4A 179.998(4) . 2_355 ?
C4A C3B C1A 47(4) . 2_355 ?
C4A C3B C1B 76(4) . 2_355 ?
C1A C3B C1B 31(4) 2_355 2_355 ?
C4A C3B C3A 74(5) . . ?
C1A C3B C3A 79(5) 2_355 . ?
C1B C3B C3A 98(4) 2_355 . ?
C4A C3B C2A 110(5) . . ?
C1A C3B C2A 76(4) 2_355 . ?
C1B C3B C2A 68(2) 2_355 . ?
C3A C3B C2A 55(3) . . ?
C4A C3B C2B 110(5) . . ?
C1A C3B C2B 76(4) 2_355 . ?
C1B C3B C2B 68(2) 2_355 . ?
C3A C3B C2B 55(3) . . ?
C2A C3B C2B 0.0 . . ?
C4A C3B C4B 50(4) . . ?
C1A C3B C4B 11(5) 2_355 . ?
C1B C3B C4B 26(2) 2_355 . ?
C3A C3B C4B 91(5) . . ?
C2A C3B C4B 83(4) . . ?
C2B C3B C4B 83(4) . . ?
C4A C3B Cl1B 39(4) . 2_355 ?
C1A C3B Cl1B 48(4) 2_355 2_355 ?
C1B C3B Cl1B 60(2) 2_355 2_355 ?
C3A C3B Cl1B 111(4) . 2_355 ?
C2A C3B Cl1B 123(2) . 2_355 ?
C2B C3B Cl1B 123(2) . 2_355 ?
C4B C3B Cl1B 41(3) . 2_355 ?
C1B C4B C1A 68(8) 2_355 2_355 ?
C1B C4B C4A 98(7) 2_355 . ?
C1A C4B C4A 33(5) 2_355 . ?
C1B C4B Cl1A 59(6) 2_355 2_355 ?
C1A C4B Cl1A 123(7) 2_355 2_355 ?
C4A C4B Cl1A 140(6) . 2_355 ?
C1B C4B Cl1B 124(10) 2_355 2_355 ?
C1A C4B Cl1B 97(7) 2_355 2_355 ?
C4A C4B Cl1B 68(5) . 2_355 ?
Cl1A C4B Cl1B 96(7) 2_355 2_355 ?
C1B C4B C3B 63(6) 2_355 . ?
C1A C4B C3B 15(6) 2_355 . ?
C4A C4B C3B 35(3) . . ?
Cl1A C4B C3B 111(4) 2_355 . ?
Cl1B C4B C3B 88(4) 2_355 . ?
C1B C4B C2A 45(7) 2_355 . ?
C1A C4B C2A 40(7) 2_355 . ?
C4A C4B C2A 72(5) . . ?
Cl1A C4B C2A 102(4) 2_355 . ?
Cl1B C4B C2A 135(3) 2_355 . ?
C3B C4B C2A 48(3) . . ?
C1B C4B C2B 45(7) 2_355 . ?
C1A C4B C2B 40(7) 2_355 . ?
C4A C4B C2B 72(5) . . ?
Cl1A C4B C2B 102(4) 2_355 . ?
Cl1B C4B C2B 135(3) 2_355 . ?
C3B C4B C2B 48(3) . . ?
C2A C4B C2B 0.0 . . ?

loop_
_geom_bond_atom_site_label_1
_geom_bond_atom_site_label_2
_geom_bond_distance
_geom_bond_site_symmetry_2
_geom_bond_publ_flag
Cu1 O2 1.967(2) . ?
Cu1 O2 1.967(2) 2_556 ?
Cu1 O1 1.988(3) 2_556 ?
Cu1 O1 1.988(3) . ?
Cu1 O01 2.296(3) 2_556 ?
Cu1 O01 2.296(3) . ?
O1 C2 1.245(4) . ?
C1 F2A 1.241(12) . ?
C1 F1A 1.264(13) . ?
C1 F3 1.274(12) . ?
C1 F3A 1.282(10) . ?
C1 F1 1.312(11) . ?
C1 F2 1.320(13) . ?
C1 C2 1.521(6) . ?
F1 F1A 0.79(2) . ?
F1 F2A 1.64(2) . ?
F2 F2A 0.52(2) . ?
F3 F3A 0.57(3) . ?
F3 F1A 1.588(18) . ?
C2 C3 1.376(5) . ?
C3 C4 1.370(6) . ?
C4 O2 1.253(4) . ?
C4 C5 1.519(6) . ?
C5 F4A 1.087(13) . ?
C5 F6A 1.263(11) . ?
C5 F5A 1.274(14) . ?
C5 F6 1.306(15) . ?
C5 F4 1.326(13) . ?
C5 F5 1.442(9) . ?
Cu2 O3 1.938(2) . ?
Cu2 O3 1.938(2) 2_445 ?
Cu2 O4 1.969(3) . ?
Cu2 O4 1.969(3) 2_445 ?
Cu2 N3 2.491(3) . ?
O3 C7 1.254(4) . ?
C6 F7A 1.260(11) . ?
C6 F9A 1.278(13) . ?
C6 F8A 1.295(12) . ?
C6 F9 1.304(13) . ?
C6 F8 1.323(12) . ?
C6 F7 1.320(12) . ?
C6 C7 1.527(6) . ?
C7 C8 1.376(6) . ?
C8 C9 1.387(6) . ?
C9 O4 1.247(5) . ?
C9 C10 1.527(6) . ?
C10 F11A 1.220(13) . ?
C10 F12 1.282(14) . ?
C10 F10A 1.287(14) . ?
C10 F10 1.300(13) . ?
C10 F12A 1.319(16) . ?
C10 F11 1.394(14) . ?
F11 F11A 0.55(2) . ?
F12 F12A 0.54(3) . ?
F12 F11A 1.64(2) . ?
O01 N1 1.298(4) . ?
N1 C07 1.328(4) . ?
N1 C01 1.499(5) . ?
C01 C03 1.519(5) . ?
C01 C02 1.529(6) . ?
C01 C04 1.542(6) . ?
C04 N2 1.502(5) . ?
C04 C05 1.516(6) . ?
C04 C06 1.522(6) . ?
N2 O02 1.264(4) . ?
N2 C07 1.363(5) . ?
C07 C08 1.432(5) . ?
C08 C010 1.391(5) . ?
C08 C09 1.400(5) . ?
C09 N3 1.325(5) . ?
N3 N4 1.351(4) . ?
N4 C010 1.322(5) . ?
N4 C041 1.458(5) . ?
C041 C042 1.408(8) . ?
C042 C043 1.597(12) . ?
C043 C044 1.229(15) . ?
Cl1A C1B 1.06(4) . ?
Cl1A C4B 1.24(7) 2_355 ?
Cl1A C1A 1.695(19) . ?
Cl1A Cl1B 1.85(3) . ?
Cl1A C4A 2.26(4) 2_355 ?
C1A C4B 0.67(7) 2_355 ?
C1A C4A 0.71(6) 2_355 ?
C1A C1B 0.74(4) . ?
C1A C3B 0.88(5) 2_355 ?
C1A Cl1B 1.48(4) . ?
C1A C2B 1.51(4) . ?
C1A C2A 1.51(4) . ?
C1A C3A 1.59(7) 2_355 ?
C2A C3A 1.38(4) . ?
C2A C3A 1.38(4) 2_355 ?
C2A C3B 1.46(4) . ?
C2A C3B 1.46(4) 2_355 ?
C2A C1A 1.51(4) 2_355 ?
C2A C1B 1.56(3) 2_355 ?
C2A C1B 1.56(3) . ?
C2A C4B 1.96(9) . ?
C2A C4B 1.96(9) 2_355 ?
C2A C4A 1.94(6) . ?
C2A C4A 1.94(6) 2_355 ?
C3A C2B 1.38(4) . ?
C3A C3B 1.50(7) . ?
C3A C1A 1.59(7) 2_355 ?
C3A C4A 1.52(5) . ?
C4A C1A 0.71(6) 2_355 ?
C4A C3B 0.88(7) . ?
C4A C4B 1.16(6) . ?
C4A Cl1B 1.36(6) 2_355 ?
C4A C1B 1.42(5) 2_355 ?
C4A C2B 1.94(6) . ?
C4A Cl1A 2.26(4) 2_355 ?
Cl1B C4B 1.25(9) 2_355 ?
Cl1B C4A 1.36(6) 2_355 ?
Cl1B C1B 1.71(2) . ?
Cl1B C3B 1.92(5) 2_355 ?
C1B C4B 0.66(6) 2_355 ?
C1B C3B 1.34(6) 2_355 ?
C1B C4A 1.42(5) 2_355 ?
C1B C2B 1.56(3) . ?
C2B C3A 1.38(4) 2_355 ?
C2B C3B 1.46(4) . ?
C2B C3B 1.46(4) 2_355 ?
C2B C1A 1.51(4) 2_355 ?
C2B C1B 1.56(3) 2_355 ?
C2B C4B 1.96(9) . ?
C2B C4B 1.96(9) 2_355 ?
C2B C4A 1.94(6) 2_355 ?
C3B C1A 0.88(5) 2_355 ?
C3B C1B 1.34(6) 2_355 ?
C3B C4B 1.51(4) . ?
C3B Cl1B 1.92(5) 2_355 ?
C4B C1B 0.66(6) 2_355 ?
C4B C1A 0.67(7) 2_355 ?
C4B Cl1A 1.24(7) 2_355 ?
C4B Cl1B 1.25(9) 2_355 ?
